data_4078040
loop_
_publ_author_name
'Panda, Tarun K.'
'Kaneko, Hiroshi'
'Michel, Olaf'
'Pal, Kuntal'
'Tsurugi, Hayato'
'T\"ornroos, Karl W.'
'Anwander, Reiner'
'Mashima, Kazushi'

_publ_section_title
;
 Dianion and Monoanion Ligation of 1,4-Diaza-1,3-butadiene to Barium,
 Strontium, and Calcium
;
_journal_issue 8
_journal_name_full Organometallics
_journal_page_first 3178
_journal_paper_doi 10.1021/om300054h
_journal_volume 31
_journal_year 2012
_chemical_formula_moiety 'C83 H135 N4 O8 Sr2'
_chemical_formula_sum 'C83 H135 N4 O8 Sr2'
_chemical_formula_weight 1492.20
_chemical_name_common complex-4
_chemical_name_systematic
;
 ?
;
_space_group_IT_number 14
_symmetry_cell_setting monoclinic
_symmetry_space_group_name_Hall '-P 2ybc'
_symmetry_space_group_name_H-M 'P 1 21/c 1'
_atom_sites_solution_hydrogens geom
_atom_sites_solution_primary direct
_atom_sites_solution_secondary difmap
_audit_creation_method SHELXL-97
_cell_angle_alpha 90
_cell_angle_beta 115.621(17)
_cell_angle_gamma 90
_cell_formula_units_Z 2
_cell_length_a 13.662(5)
_cell_length_b 17.422(5)
_cell_length_c 19.213(4)
_cell_measurement_temperature 100
_cell_volume 4123(2)
_computing_cell_refinement 'RAPID-AUTO (Rigaku, 1998'
_computing_data_collection 'RAPID-AUTO (Rigaku, 1998)'
_computing_data_reduction 'teXan (Rigaku/MSC, 2004))'
_computing_molecular_graphics ORTEP32
_computing_structure_refinement 'SHELXL-97 (Sheldrick, 1997)'
_computing_structure_solution SIR-97
_diffrn_ambient_temperature 100(2)
_diffrn_measured_fraction_theta_full 0.994
_diffrn_measured_fraction_theta_max 0.994
_diffrn_measurement_method /w-scans
_diffrn_radiation_monochromator graphite
_diffrn_radiation_probe x-ray
_diffrn_radiation_type MoK\a
_diffrn_radiation_wavelength 0.71073
_diffrn_reflns_av_R_equivalents 0.1363
_diffrn_reflns_av_sigmaI/netI 0.1163
_diffrn_reflns_limit_h_max 19
_diffrn_reflns_limit_h_min -19
_diffrn_reflns_limit_k_max 24
_diffrn_reflns_limit_k_min -23
_diffrn_reflns_limit_l_max 27
_diffrn_reflns_limit_l_min -27
_diffrn_reflns_number 77264
_diffrn_reflns_theta_full 30.51
_diffrn_reflns_theta_max 30.51
_diffrn_reflns_theta_min 3.12
_diffrn_source 'fine-focus sealed tube'
_exptl_absorpt_coefficient_mu 1.347
_exptl_absorpt_correction_T_max 0.827
_exptl_absorpt_correction_T_min 0.766
_exptl_absorpt_correction_type empirical
_exptl_crystal_colour Red
_exptl_crystal_density_diffrn 1.202
_exptl_crystal_density_method 'not measured'
_exptl_crystal_description Block
_exptl_crystal_F_000 1602
_exptl_crystal_size_max 0.2
_exptl_crystal_size_mid 0.18
_exptl_crystal_size_min 0.15
_refine_diff_density_max 1.819
_refine_diff_density_min -1.643
_refine_diff_density_rms 0.100
_refine_ls_extinction_method none
_refine_ls_goodness_of_fit_ref 1.035
_refine_ls_hydrogen_treatment constr
_refine_ls_matrix_type full
_refine_ls_number_parameters 622
_refine_ls_number_reflns 12526
_refine_ls_number_restraints 3
_refine_ls_restrained_S_all 1.035
_refine_ls_R_factor_all 0.2126
_refine_ls_R_factor_gt 0.0956
_refine_ls_shift/su_max 0.006
_refine_ls_shift/su_mean 0.000
_refine_ls_structure_factor_coef Fsqd
_refine_ls_weighting_details 'calc w=1/[\s^2^(Fo^2^)+(0.1298P)^2^+3.4207P] where P=(Fo^2^+2Fc^2^)/3'
_refine_ls_weighting_scheme calc
_refine_ls_wR_factor_gt 0.2312
_refine_ls_wR_factor_ref 0.2494
_reflns_number_gt 5937
_reflns_number_total 12526
_reflns_threshold_expression >2sigma(I)
_cod_data_source_file om300054h_si_002.cif
_cod_data_source_block complex-4
_cod_depositor_comments
;
The following automatic conversions were performed:

'_symmetry_cell_setting' value 'Monoclinic' changed to 'monoclinic'
according to /home/saulius/struct/CIF-dictionaries/cif_core.dic
dictionary named 'cif_core.dic' version 2.4.1 from
2010-06-29.

'_exptl_absorpt_correction_type' value 'Empirical'
changed to 'empirical' according to
/home/saulius/struct/CIF-dictionaries/cif_core.dic dictionary named
'cif_core.dic' version 2.4.1 from 2010-06-29.

Automatic conversion script
Id: cif_fix_values 1715 2011-07-08 13:25:40Z adriana 
;
_cod_original_sg_symbol_H-M P21/c
_cod_database_code 4078040

loop_
_symmetry_equiv_pos_as_xyz
'x, y, z'
'-x, y+1/2, -z+1/2'
'-x, -y, -z'
'x, -y-1/2, z-1/2'

loop_
_atom_site_label
_atom_site_type_symbol
_atom_site_fract_x
_atom_site_fract_y
_atom_site_fract_z
_atom_site_U_iso_or_equiv
_atom_site_adp_type
_atom_site_occupancy
_atom_site_symmetry_multiplicity
_atom_site_calc_flag
_atom_site_refinement_flags
_atom_site_disorder_assembly
_atom_site_disorder_group
Sr1 Sr 0.22420(4) 0.74303(3) 0.73731(3) 0.0425(2) Uani 1 1 d . . .
O1 O 0.1910(6) 0.8284(3) 0.8349(3) 0.106(2) Uani 1 1 d . . .
O3 O 0.4129(4) 0.7151(3) 0.8493(2) 0.0706(13) Uani 1 1 d . E .
O4 O 0.3062(3) 0.87619(19) 0.7286(2) 0.0508(10) Uani 1 1 d . . .
N1 N 0.2477(3) 0.6335(2) 0.6638(2) 0.0362(9) Uani 1 1 d . A .
N2 N 0.1264(5) 0.6352(3) 0.7608(3) 0.0598(14) Uani 1 1 d . . .
C1 C 0.1388(4) 0.6110(3) 0.6402(3) 0.0410(12) Uani 1 1 d . . .
H1 H 0.1025 0.5918 0.5903 0.049 Uiso 1 1 calc R A .
C2 C 0.0825(5) 0.6144(3) 0.6825(4) 0.0506(15) Uani 1 1 d . A .
H2 H 0.0091 0.6021 0.6583 0.061 Uiso 1 1 calc R . .
C3 C 0.3058(4) 0.5961(3) 0.6313(3) 0.0406(12) Uani 1 1 d . . .
C5 C 0.4447(10) 0.6051(5) 0.5847(8) 0.154(4) Uani 1 1 d . . .
H5 H 0.4999 0.6326 0.5799 0.185 Uiso 1 1 calc R A .
C6 C 0.4179(10) 0.5340(5) 0.5512(8) 0.154(4) Uani 1 1 d . A .
H6 H 0.4510 0.5153 0.5212 0.185 Uiso 1 1 calc R . .
C7 C 0.3425(8) 0.4909(4) 0.5620(6) 0.097(3) Uani 1 1 d . . .
H7 H 0.3265 0.4419 0.5408 0.116 Uiso 1 1 calc R A .
C8 C 0.2886(5) 0.5185(3) 0.6042(3) 0.0467(13) Uani 1 1 d . A .
C9 C 0.2221(4) 0.4610(2) 0.6243(3) 0.0352(10) Uani 1 1 d . . .
H9 H 0.1887 0.4879 0.6534 0.042 Uiso 1 1 calc R A .
C10 C 0.2926(5) 0.3965(3) 0.6750(4) 0.0622(17) Uani 1 1 d . A .
H10A H 0.3278 0.3702 0.6481 0.093 Uiso 1 1 calc R . .
H10B H 0.2479 0.3610 0.6865 0.093 Uiso 1 1 calc R . .
H10C H 0.3464 0.4177 0.7221 0.093 Uiso 1 1 calc R . .
C11 C 0.1312(6) 0.4263(4) 0.5523(5) 0.084(2) Uani 1 1 d . A .
H11A H 0.0870 0.4667 0.5200 0.125 Uiso 1 1 calc R . .
H11B H 0.0873 0.3934 0.5674 0.125 Uiso 1 1 calc R . .
H11C H 0.1621 0.3970 0.5245 0.125 Uiso 1 1 calc R . .
C12 C 0.4230(7) 0.7170(5) 0.6588(6) 0.0352(10) Uani 0.50 1 d P . .
H12 H 0.4035 0.7215 0.7022 0.042 Uiso 0.50 1 calc PR A .
C13 C 0.3558(6) 0.7763(4) 0.5975(4) 0.073(2) Uani 1 1 d . A .
H13A H 0.3722 0.7723 0.5539 0.109 Uiso 1 1 calc R . .
H13B H 0.3733 0.8270 0.6190 0.109 Uiso 1 1 calc R . .
H13C H 0.2799 0.7667 0.5814 0.109 Uiso 1 1 calc R . .
C14 C 0.5450(6) 0.7340(5) 0.6894(8) 0.113(4) Uani 1 1 d . A .
H14A H 0.5855 0.6968 0.7280 0.170 Uiso 1 1 calc R . .
H14B H 0.5599 0.7845 0.7117 0.170 Uiso 1 1 calc R . .
H14C H 0.5656 0.7314 0.6477 0.170 Uiso 1 1 calc R . .
C15A C 0.0922(14) 0.6109(9) 0.8159(11) 0.036(3) Uani 0.50 1 d P A 1
C15B C 0.0457(16) 0.6193(10) 0.7900(11) 0.050(5) Uani 0.50 1 d P A 2
C16A C 0.1630(17) 0.5725(7) 0.8871(8) 0.038(3) Uani 0.50 1 d P A 1
C16B C 0.1011(14) 0.5844(9) 0.8620(11) 0.042(3) Uani 0.50 1 d P A 2
C17A C 0.1200(12) 0.5444(6) 0.9370(7) 0.049(3) Uani 0.50 1 d P A 1
H17A H 0.1664 0.5214 0.9833 0.058 Uiso 0.50 1 calc PR A 1
C17B C 0.0441(18) 0.5708(10) 0.9070(11) 0.054(5) Uani 0.50 1 d P A 2
H17B H 0.0822 0.5499 0.9559 0.065 Uiso 0.50 1 calc PR A 2
C18A C 0.0136(18) 0.5500(8) 0.9196(12) 0.055(4) Uani 0.50 1 d P A 1
H18A H -0.0143 0.5270 0.9510 0.066 Uiso 0.50 1 calc PR A 1
C18B C -0.0575(16) 0.5856(12) 0.8844(10) 0.051(5) Uani 0.50 1 d P A 2
H18B H -0.0928 0.5723 0.9146 0.062 Uiso 0.50 1 calc PR A 2
C19A C -0.0557(14) 0.5916(10) 0.8525(10) 0.044(4) Uani 0.50 1 d P A 1
H19A H -0.1281 0.5983 0.8425 0.053 Uiso 0.50 1 calc PR A 1
C19B C -0.1145(11) 0.6231(8) 0.8117(8) 0.052(3) Uani 0.50 1 d P A 2
H19B H -0.1873 0.6356 0.7953 0.063 Uiso 0.50 1 calc PR A 2
C20A C -0.0190(13) 0.6227(7) 0.8015(9) 0.040(3) Uani 0.50 1 d P A 1
C20B C -0.0634(14) 0.6413(8) 0.7645(10) 0.038(3) Uani 0.50 1 d P A 2
C21A C 0.2832(12) 0.5598(9) 0.9066(9) 0.053(4) Uani 0.50 1 d P A 1
H21A H 0.3082 0.6066 0.8910 0.063 Uiso 0.50 1 calc PR A 1
C21B C 0.2222(17) 0.5595(7) 0.8895(8) 0.044(3) Uani 0.50 1 d P A 2
H21B H 0.2601 0.6017 0.8778 0.053 Uiso 0.50 1 calc PR A 2
C22A C 0.2933(11) 0.4950(8) 0.8565(9) 0.058(4) Uani 0.50 1 d P A 1
H22A H 0.3671 0.4916 0.8634 0.086 Uiso 0.50 1 calc PR A 1
H22B H 0.2466 0.5053 0.8033 0.086 Uiso 0.50 1 calc PR A 1
H22C H 0.2725 0.4473 0.8714 0.086 Uiso 0.50 1 calc PR A 1
C22B C 0.2261(13) 0.4885(8) 0.8411(9) 0.057(3) Uani 0.50 1 d P A 2
H22D H 0.3000 0.4723 0.8580 0.085 Uiso 0.50 1 calc PR A 2
H22E H 0.1962 0.5022 0.7875 0.085 Uiso 0.50 1 calc PR A 2
H22F H 0.1845 0.4473 0.8481 0.085 Uiso 0.50 1 calc PR A 2
C23A C 0.3580(13) 0.5473(9) 0.9906(8) 0.065(4) Uani 0.50 1 d P A 1
H23A H 0.3365 0.5018 1.0085 0.097 Uiso 0.50 1 calc PR A 1
H23B H 0.3541 0.5906 1.0201 0.097 Uiso 0.50 1 calc PR A 1
H23C H 0.4311 0.5414 0.9966 0.097 Uiso 0.50 1 calc PR A 1
C23B C 0.2844(14) 0.5418(9) 0.9762(8) 0.068(4) Uani 0.50 1 d P A 2
H23D H 0.2386 0.5129 0.9930 0.101 Uiso 0.50 1 calc PR A 2
H23E H 0.3051 0.5890 1.0047 0.101 Uiso 0.50 1 calc PR A 2
H23F H 0.3482 0.5124 0.9852 0.101 Uiso 0.50 1 calc PR A 2
C24A C -0.0930(11) 0.6730(8) 0.7364(10) 0.035(3) Uani 0.50 1 d P A 1
H24A H -0.0497 0.6962 0.7125 0.041 Uiso 0.50 1 calc PR A 1
C24B C -0.1249(11) 0.6872(7) 0.6906(9) 0.045(3) Uani 0.50 1 d P A 2
H24B H -0.0734 0.7012 0.6697 0.054 Uiso 0.50 1 calc PR A 2
C25A C -0.1871(11) 0.6288(8) 0.6732(8) 0.048(3) Uani 0.50 1 d P A 1
H25A H -0.1584 0.5878 0.6542 0.073 Uiso 0.50 1 calc PR A 1
H25B H -0.2280 0.6631 0.6316 0.073 Uiso 0.50 1 calc PR A 1
H25C H -0.2335 0.6081 0.6943 0.073 Uiso 0.50 1 calc PR A 1
C25B C -0.2171(12) 0.6408(8) 0.6288(9) 0.055(4) Uani 0.50 1 d P A 2
H25D H -0.2657 0.6230 0.6494 0.082 Uiso 0.50 1 calc PR A 2
H25E H -0.1872 0.5976 0.6136 0.082 Uiso 0.50 1 calc PR A 2
H25F H -0.2561 0.6728 0.5847 0.082 Uiso 0.50 1 calc PR A 2
C26A C -0.1381(10) 0.7390(7) 0.7684(8) 0.050(3) Uani 0.50 1 d P A 1
H26A H -0.1826 0.7180 0.7909 0.075 Uiso 0.50 1 calc PR A 1
H26B H -0.1807 0.7731 0.7270 0.075 Uiso 0.50 1 calc PR A 1
H26C H -0.0787 0.7669 0.8069 0.075 Uiso 0.50 1 calc PR A 1
C26B C -0.1686(9) 0.7620(6) 0.7097(8) 0.049(3) Uani 0.50 1 d P A 2
H26D H -0.2237 0.7499 0.7263 0.074 Uiso 0.50 1 calc PR A 2
H26E H -0.1989 0.7938 0.6645 0.074 Uiso 0.50 1 calc PR A 2
H26F H -0.1103 0.7889 0.7501 0.074 Uiso 0.50 1 calc PR A 2
C27 C 0.1782(7) 0.7938(4) 0.8967(4) 0.080(2) Uani 1 1 d . B .
H27A H 0.2489 0.7804 0.9371 0.096 Uiso 1 1 calc R . .
H27B H 0.1364 0.7469 0.8791 0.096 Uiso 1 1 calc R . .
C28 C 0.1235(5) 0.8452(3) 0.9273(3) 0.116(4) Uani 1 1 d . . .
H28A H 0.1748 0.8656 0.9767 0.139 Uiso 0.50 1 calc PR B 1
H28B H 0.0672 0.8179 0.9351 0.139 Uiso 0.50 1 calc PR B 1
H28C H 0.1572 0.8466 0.9833 0.139 Uiso 0.50 1 d PR B 2
H28D H 0.0474 0.8320 0.9087 0.139 Uiso 0.50 1 d PR B 2
C29A C 0.0720(5) 0.9127(3) 0.8679(3) 0.059(4) Uani 0.50 1 d PR B 1
H29A H -0.0031 0.9026 0.8329 0.070 Uiso 0.50 1 d PR B 1
H29B H 0.0771 0.9615 0.8937 0.070 Uiso 0.50 1 d PR B 1
C30A C 0.1427(5) 0.9099(3) 0.8288(3) 0.053(3) Uani 0.50 1 d PR B 1
H30A H 0.2010 0.9468 0.8521 0.063 Uiso 0.50 1 calc PR B 1
H30B H 0.1016 0.9235 0.7749 0.063 Uiso 0.50 1 calc PR B 1
C31A C -0.0174(5) 0.8539(3) 0.6562(3) 0.049(3) Uani 0.50 1 d PR B 2
H31A H -0.0052 0.9089 0.6605 0.058 Uiso 0.50 1 calc PR B 2
H31B H -0.0217 0.8357 0.7026 0.058 Uiso 0.50 1 calc PR B 2
C32B C -0.1162(10) 0.8450(8) 0.5343(8) 0.054(3) Uani 0.50 1 d P C 1
H32A H -0.1821 0.8384 0.5412 0.065 Uiso 0.50 1 calc PR C 1
H32B H -0.1265 0.8872 0.4989 0.065 Uiso 0.50 1 calc PR C 1
C33B C -0.0886(13) 0.7724(10) 0.5044(9) 0.056(4) Uani 0.50 1 d PD C 1
H33A H -0.1108 0.7274 0.5237 0.067 Uiso 0.50 1 calc PR C 1
H33B H -0.1225 0.7713 0.4484 0.067 Uiso 0.50 1 calc PR C 1
C35 C 0.4694(7) 0.7495(4) 0.9233(4) 0.080(2) Uani 1 1 d . . .
H35A H 0.4445 0.7265 0.9588 0.095 Uiso 0.50 1 calc PR D 1
H35B H 0.4518 0.8037 0.9194 0.095 Uiso 0.50 1 calc PR D 1
H35C H 0.4207 0.7597 0.9469 0.095 Uiso 0.50 1 d PR D 2
H35D H 0.5035 0.7971 0.9195 0.095 Uiso 0.50 1 d PR D 2
C36A C 0.593(3) 0.7405(13) 0.9566(18) 0.124(10) Uani 0.50 1 d P E 1
H36A H 0.6240 0.7219 1.0094 0.149 Uiso 0.50 1 calc PR E 1
H36B H 0.6283 0.7883 0.9545 0.149 Uiso 0.50 1 calc PR E 1
C27A C 0.6025(18) 0.6807(12) 0.9015(11) 0.118(7) Uani 0.50 1 d P E 1
H27C H 0.6512 0.6396 0.9301 0.142 Uiso 0.50 1 calc PR E 1
H27D H 0.6294 0.7039 0.8673 0.142 Uiso 0.50 1 calc PR E 1
C38 C 0.4737(4) 0.6467(3) 0.8505(3) 0.119(4) Uani 1 1 d . . .
H38A H 0.4609 0.6307 0.7989 0.142 Uiso 0.50 1 calc PR E 1
H38B H 0.4576 0.6045 0.8769 0.142 Uiso 0.50 1 calc PR E 1
H38C H 0.4237 0.6045 0.8275 0.142 Uiso 0.50 1 d PR E 2
H38D H 0.5132 0.6553 0.8196 0.142 Uiso 0.50 1 d PR E 2
C39 C 0.2523(4) 0.9369(3) 0.6731(3) 0.0527(14) Uani 1 1 d R F .
H39A H 0.1889 0.9552 0.6785 0.063 Uiso 1 1 d R . .
H39B H 0.2299 0.9187 0.6207 0.063 Uiso 1 1 d R . .
C40 C 0.3368(5) 1.0003(3) 0.6922(4) 0.071(2) Uani 1 1 d . . .
H40A H 0.3240 1.0296 0.6462 0.085 Uiso 0.50 1 calc PR F 1
H40B H 0.3324 1.0348 0.7303 0.085 Uiso 0.50 1 calc PR F 1
H40C H 0.3028 1.0504 0.6792 0.085 Uiso 0.50 1 d PR F 2
H40D H 0.3819 0.9927 0.6652 0.085 Uiso 0.50 1 d PR F 2
C41A C 0.4356(5) 0.9672(3) 0.7201(4) 0.051(3) Uani 0.50 1 d PR F 1
H41A H 0.4915 1.0018 0.7541 0.061 Uiso 0.50 1 d PR F 1
H41B H 0.4536 0.9508 0.6788 0.061 Uiso 0.50 1 d PR F 1
C41B C 0.4039(10) 0.9913(7) 0.7813(7) 0.057(3) Uani 0.50 1 d P F 2
H41C H 0.4788 1.0060 0.7966 0.069 Uiso 0.50 1 calc PR F 2
H41D H 0.3740 1.0238 0.8084 0.069 Uiso 0.50 1 calc PR F 2
C42A C 0.4206(9) 0.8989(7) 0.7642(8) 0.049(3) Uani 0.50 1 d P F 1
H42A H 0.4655 0.8564 0.7627 0.059 Uiso 0.50 1 calc PR F 1
H42B H 0.4424 0.9127 0.8178 0.059 Uiso 0.50 1 calc PR F 1
C42B C 0.3975(10) 0.9086(7) 0.8005(7) 0.047(3) Uani 0.50 1 d P F 2
H42C H 0.3812 0.9038 0.8447 0.056 Uiso 0.50 1 calc PR F 2
H42D H 0.4653 0.8823 0.8116 0.056 Uiso 0.50 1 calc PR F 2
C31B C -0.0194(9) 0.8601(7) 0.6115(7) 0.044(3) Uani 0.50 1 d P C 1
H31C H 0.0036 0.9132 0.6152 0.053 Uiso 0.50 1 calc PR C 1
H31D H -0.0377 0.8490 0.6540 0.053 Uiso 0.50 1 calc PR C 1
C32A C -0.1227(9) 0.8343(8) 0.5837(9) 0.063(4) Uani 0.50 1 d P B 2
H32C H -0.1773 0.8139 0.5982 0.076 Uiso 0.50 1 calc PR B 2
H32D H -0.1516 0.8796 0.5520 0.076 Uiso 0.50 1 calc PR B 2
C33A C -0.0901(14) 0.7759(11) 0.5417(10) 0.059(4) Uani 0.50 1 d P B 2
H33C H -0.1328 0.7806 0.4864 0.071 Uiso 0.50 1 calc PR B 2
H33D H -0.0985 0.7244 0.5576 0.071 Uiso 0.50 1 calc PR B 2
C34A C 0.0312(14) 0.7770(11) 0.5355(10) 0.066(5) Uani 0.50 1 d PD C 1
H34A H 0.0626 0.7265 0.5379 0.079 Uiso 0.50 1 calc PR C 1
H34B H 0.0526 0.8102 0.5040 0.079 Uiso 0.50 1 calc PR C 1
O2B O 0.0651(14) 0.8090(10) 0.6130(8) 0.049(4) Uani 0.50 1 d PD C 1
O2A O 0.0679(13) 0.8153(10) 0.6456(7) 0.045(3) Uani 0.50 1 d PD B 2
C34B C 0.0300(13) 0.7943(10) 0.5647(10) 0.044(4) Uani 0.50 1 d PD B 2
H34C H 0.0685 0.7499 0.5587 0.053 Uiso 0.50 1 calc PR B 2
H34D H 0.0378 0.8366 0.5346 0.053 Uiso 0.50 1 calc PR B 2
C36B C 0.556(2) 0.6945(12) 0.9672(17) 0.124(10) Uani 0.50 1 d P E 2
H36C H 0.6260 0.7181 0.9812 0.149 Uiso 0.50 1 calc PR E 2
H36D H 0.5504 0.6803 1.0142 0.149 Uiso 0.50 1 calc PR E 2
C37B C 0.5458(19) 0.6284(12) 0.9222(10) 0.118(7) Uani 0.50 1 d P E 2
H37A H 0.6152 0.6151 0.9230 0.142 Uiso 0.50 1 calc PR E 2
H37B H 0.5202 0.5853 0.9417 0.142 Uiso 0.50 1 calc PR E 2
C30B C 0.2164(15) 0.9109(8) 0.8550(11) 0.077(5) Uani 0.50 1 d P B 2
H30C H 0.1984 0.9428 0.8097 0.092 Uiso 0.50 1 calc PR B 2
H30D H 0.2917 0.9188 0.8911 0.092 Uiso 0.50 1 calc PR B 2
C29B C 0.1399(14) 0.9233(8) 0.8918(9) 0.070(5) Uani 0.50 1 d P B 2
H29C H 0.0705 0.9417 0.8534 0.084 Uiso 0.50 1 calc PR B 2
H29D H 0.1696 0.9618 0.9320 0.084 Uiso 0.50 1 calc PR B 2
C4 C 0.3927(5) 0.6377(3) 0.6256(4) 0.0627(18) Uani 1 1 d . A .

loop_
_atom_site_aniso_label
_atom_site_aniso_U_11
_atom_site_aniso_U_22
_atom_site_aniso_U_33
_atom_site_aniso_U_23
_atom_site_aniso_U_13
_atom_site_aniso_U_12
Sr1 0.0456(3) 0.0339(3) 0.0493(3) -0.0008(2) 0.0216(2) 0.0005(2)
O1 0.217(7) 0.047(3) 0.109(4) -0.014(3) 0.122(5) -0.003(3)
O3 0.075(3) 0.075(3) 0.044(2) 0.003(2) 0.009(2) 0.038(3)
O4 0.034(2) 0.0352(18) 0.067(3) -0.0028(18) 0.0065(19) -0.0053(15)
N1 0.029(2) 0.035(2) 0.040(2) -0.0002(18) 0.0112(18) 0.0005(17)
N2 0.075(4) 0.036(2) 0.090(4) 0.000(3) 0.056(3) -0.006(2)
C1 0.034(3) 0.033(2) 0.053(3) 0.002(2) 0.016(2) 0.002(2)
C2 0.042(3) 0.035(3) 0.081(4) 0.001(3) 0.032(3) 0.001(2)
C3 0.035(3) 0.037(3) 0.047(3) -0.004(2) 0.014(2) 0.002(2)
C5 0.212(9) 0.057(3) 0.317(12) -0.042(5) 0.231(9) -0.028(4)
C6 0.212(9) 0.057(3) 0.317(12) -0.042(5) 0.231(9) -0.028(4)
C7 0.151(8) 0.045(4) 0.156(8) -0.031(5) 0.124(8) -0.021(4)
C8 0.046(3) 0.036(3) 0.056(3) -0.002(2) 0.020(3) 0.002(2)
C9 0.022(2) 0.0274(19) 0.053(3) -0.0043(19) 0.0131(19) -0.0017(16)
C10 0.056(4) 0.052(3) 0.072(4) 0.014(3) 0.021(3) 0.012(3)
C11 0.057(4) 0.051(4) 0.102(6) -0.006(4) -0.004(4) -0.018(3)
C12 0.022(2) 0.0274(19) 0.053(3) -0.0043(19) 0.0131(19) -0.0017(16)
C13 0.087(6) 0.049(3) 0.087(5) -0.014(4) 0.042(4) -0.010(4)
C14 0.045(4) 0.075(5) 0.217(12) -0.025(6) 0.054(6) -0.019(4)
C15A 0.029(8) 0.038(7) 0.042(10) -0.009(7) 0.016(7) -0.008(7)
C15B 0.037(10) 0.041(7) 0.053(11) -0.006(7) 0.003(8) -0.002(8)
C16A 0.038(8) 0.030(6) 0.036(8) -0.002(5) 0.007(8) -0.005(7)
C16B 0.045(9) 0.040(7) 0.037(9) -0.016(6) 0.014(7) -0.008(7)
C17A 0.062(8) 0.032(5) 0.045(7) -0.001(5) 0.017(6) 0.001(6)
C17B 0.074(15) 0.039(9) 0.047(9) -0.003(7) 0.024(9) -0.017(8)
C18A 0.069(13) 0.029(8) 0.064(11) 0.006(7) 0.025(9) 0.007(8)
C18B 0.062(10) 0.053(9) 0.045(11) -0.017(9) 0.030(9) -0.036(8)
C19A 0.046(8) 0.042(7) 0.044(10) 0.009(8) 0.020(8) 0.003(6)
C19B 0.045(7) 0.059(7) 0.053(7) -0.012(6) 0.022(6) -0.014(6)
C20A 0.032(8) 0.036(6) 0.046(8) 0.003(6) 0.011(7) 0.005(5)
C20B 0.042(9) 0.029(7) 0.033(8) 0.001(6) 0.008(7) 0.000(6)
C21A 0.033(7) 0.054(7) 0.061(10) 0.009(6) 0.011(7) 0.018(7)
C21B 0.053(10) 0.040(7) 0.032(7) 0.008(5) 0.011(9) 0.015(9)
C22A 0.046(8) 0.055(8) 0.063(9) -0.003(6) 0.015(8) 0.006(7)
C22B 0.064(9) 0.051(7) 0.056(9) -0.002(6) 0.027(8) 0.002(8)
C23A 0.063(9) 0.066(9) 0.057(9) -0.007(7) 0.019(8) 0.002(8)
C23B 0.076(11) 0.066(9) 0.044(8) 0.005(7) 0.010(8) -0.010(9)
C24A 0.024(7) 0.039(8) 0.039(8) -0.006(7) 0.013(6) -0.001(5)
C24B 0.039(7) 0.040(6) 0.051(8) -0.009(7) 0.014(6) -0.003(5)
C25A 0.037(8) 0.051(7) 0.058(9) -0.007(7) 0.020(7) -0.010(6)
C25B 0.046(8) 0.048(7) 0.063(9) -0.005(8) 0.017(8) -0.001(6)
C26A 0.035(6) 0.056(7) 0.059(8) 0.005(6) 0.021(6) 0.015(5)
C26B 0.033(6) 0.042(6) 0.071(9) -0.005(6) 0.021(6) -0.003(5)
C27 0.123(7) 0.054(4) 0.074(5) 0.005(4) 0.054(5) 0.012(4)
C28 0.208(11) 0.075(5) 0.106(7) 0.036(5) 0.107(8) 0.070(6)
C29A 0.067(10) 0.051(8) 0.048(8) 0.002(6) 0.016(8) 0.016(7)
C30A 0.064(9) 0.040(6) 0.060(8) -0.013(6) 0.032(8) 0.002(7)
C31A 0.029(6) 0.044(6) 0.052(8) -0.007(6) -0.001(6) -0.002(5)
C32B 0.040(7) 0.061(8) 0.052(8) 0.012(7) 0.011(6) -0.001(6)
C33B 0.054(9) 0.051(8) 0.043(9) -0.002(8) 0.002(8) -0.002(6)
C35 0.075(5) 0.092(6) 0.049(4) 0.003(4) 0.005(4) 0.025(4)
C36A 0.118(19) 0.111(17) 0.087(10) -0.020(16) -0.008(11) 0.058(16)
C27A 0.131(16) 0.117(14) 0.066(9) 0.009(9) 0.005(8) 0.083(12)
C38 0.161(10) 0.114(7) 0.066(5) 0.015(5) 0.035(6) 0.095(7)
C39 0.044(3) 0.048(3) 0.063(4) 0.003(3) 0.020(3) -0.006(3)
C40 0.076(5) 0.068(4) 0.063(4) 0.000(3) 0.024(4) -0.033(4)
C41A 0.031(6) 0.037(5) 0.079(8) 0.003(6) 0.020(6) -0.007(5)
C41B 0.053(7) 0.052(7) 0.065(8) -0.020(6) 0.024(6) -0.017(6)
C42A 0.027(6) 0.052(7) 0.050(8) 0.005(6) 0.000(5) -0.011(5)
C42B 0.042(7) 0.050(6) 0.042(7) -0.010(6) 0.013(6) -0.002(5)
C31B 0.033(6) 0.040(6) 0.049(7) 0.001(6) 0.007(6) 0.006(4)
C32A 0.025(6) 0.053(7) 0.082(10) -0.007(8) -0.004(7) 0.003(5)
C33A 0.054(9) 0.057(9) 0.050(10) -0.007(9) 0.007(8) 0.009(6)
C34A 0.093(13) 0.048(9) 0.055(13) 0.000(8) 0.031(11) 0.022(8)
O2B 0.043(6) 0.049(7) 0.047(10) 0.000(9) 0.010(8) 0.009(5)
O2A 0.032(5) 0.035(5) 0.051(8) 0.000(7) 0.002(7) 0.008(3)
C34B 0.046(8) 0.040(9) 0.037(11) -0.002(8) 0.009(7) -0.001(6)
C36B 0.118(19) 0.111(17) 0.087(10) -0.020(16) -0.008(11) 0.058(16)
C37B 0.131(16) 0.117(14) 0.066(9) 0.009(9) 0.005(8) 0.083(12)
C30B 0.110(14) 0.039(7) 0.116(15) -0.012(8) 0.082(13) -0.003(8)
C29B 0.102(14) 0.054(8) 0.050(9) 0.004(7) 0.028(9) 0.019(9)
C4 0.049(4) 0.045(3) 0.109(5) -0.012(3) 0.047(4) -0.005(3)

loop_
_atom_type_symbol
_atom_type_description
_atom_type_scat_dispersion_real
_atom_type_scat_dispersion_imag
_atom_type_scat_source
Sr Sr -1.5310 3.2500 'International Tables Vol C Tables 4.2.6.8 and 6.1.1.4'
I I -0.4740 1.8120 'International Tables Vol C Tables 4.2.6.8 and 6.1.1.4'
K K 0.2010 0.2490 'International Tables Vol C Tables 4.2.6.8 and 6.1.1.4'
O O 0.0110 0.0060 'International Tables Vol C Tables 4.2.6.8 and 6.1.1.4'
N N 0.0060 0.0030 'International Tables Vol C Tables 4.2.6.8 and 6.1.1.4'
C C 0.0030 0.0020 'International Tables Vol C Tables 4.2.6.8 and 6.1.1.4'
H H 0.0000 0.0000 'International Tables Vol C Tables 4.2.6.8 and 6.1.1.4'

loop_
_geom_angle_atom_site_label_1
_geom_angle_atom_site_label_2
_geom_angle_atom_site_label_3
_geom_angle
O2A Sr1 N2 98.7(4)
O2A Sr1 N1 105.9(3)
N2 Sr1 N1 74.36(15)
O2A Sr1 O1 81.6(3)
N2 Sr1 O1 91.52(17)
N1 Sr1 O1 164.73(15)
O2A Sr1 O3 159.9(4)
N2 Sr1 O3 97.36(19)
N1 Sr1 O3 90.08(13)
O1 Sr1 O3 85.94(19)
O2A Sr1 O4 76.2(4)
N2 Sr1 O4 166.60(14)
N1 Sr1 O4 118.85(13)
O1 Sr1 O4 75.56(14)
O3 Sr1 O4 85.41(15)
O2A Sr1 O2B 12.8(4)
N2 Sr1 O2B 101.2(4)
N1 Sr1 O2B 94.4(3)
O1 Sr1 O2B 94.0(3)
O3 Sr1 O2B 161.4(4)
O4 Sr1 O2B 76.6(4)
C27 O1 C30B 107.1(8)
C27 O1 C30A 104.6(5)
C30B O1 C30A 34.8(7)
C27 O1 Sr1 119.4(4)
C30B O1 Sr1 130.5(7)
C30A O1 Sr1 132.6(4)
C35 O3 C38 105.7(4)
C35 O3 Sr1 131.7(4)
C38 O3 Sr1 121.7(3)
C39 O4 C42A 104.3(6)
C39 O4 C42B 110.7(6)
C42A O4 C42B 35.0(6)
C39 O4 Sr1 126.7(3)
C42A O4 Sr1 127.6(5)
C42B O4 Sr1 118.6(5)
C3 N1 C1 117.3(4)
C3 N1 Sr1 150.6(3)
C1 N1 Sr1 91.1(3)
C15A N2 C2 127.3(8)
C15A N2 C15B 25.4(6)
C2 N2 C15B 108.6(8)
C15A N2 Sr1 139.4(7)
C2 N2 Sr1 90.8(3)
C15B N2 Sr1 140.8(7)
C2 C1 N1 126.5(5)
C2 C1 H1 116.8
N1 C1 H1 116.8
C1 C2 N2 124.8(6)
C1 C2 H2 117.6
N2 C2 H2 117.6
N1 C3 C8 125.4(5)
N1 C3 C4 117.1(5)
C8 C3 C4 117.4(5)
C6 C5 C4 122.5(7)
C6 C5 H5 118.8
C4 C5 H5 118.8
C7 C6 C5 119.4(7)
C7 C6 H6 120.3
C5 C6 H6 120.3
C6 C7 C8 121.6(6)
C6 C7 H7 119.2
C8 C7 H7 119.2
C7 C8 C3 119.4(5)
C7 C8 C9 116.5(5)
C3 C8 C9 123.8(5)
C8 C9 C10 111.6(4)
C8 C9 C11 112.0(5)
C10 C9 C11 109.1(5)
C8 C9 H9 108.0
C10 C9 H9 108.0
C11 C9 H9 108.0
C9 C10 H10A 109.5
C9 C10 H10B 109.5
H10A C10 H10B 109.5
C9 C10 H10C 109.5
H10A C10 H10C 109.5
H10B C10 H10C 109.5
C9 C11 H11A 109.5
C9 C11 H11B 109.5
H11A C11 H11B 109.5
C9 C11 H11C 109.5
H11A C11 H11C 109.5
H11B C11 H11C 109.5
C4 C12 C13 109.2(8)
C4 C12 C14 113.1(7)
C13 C12 C14 110.7(8)
C4 C12 H12 107.9
C13 C12 H12 107.9
C14 C12 H12 107.9
C12 C13 H13A 109.5
C12 C13 H13B 109.5
H13A C13 H13B 109.5
C12 C13 H13C 109.5
H13A C13 H13C 109.5
H13B C13 H13C 109.5
C12 C14 H14A 109.5
C12 C14 H14B 109.5
H14A C14 H14B 109.5
C12 C14 H14C 109.5
H14A C14 H14C 109.5
H14B C14 H14C 109.5
N2 C15A C20A 118.9(15)
N2 C15A C16A 123.3(12)
C20A C15A C16A 117.8(16)
C16B C15B C20B 120.1(18)
C16B C15B N2 106.7(14)
C20B C15B N2 132.5(15)
C17A C16A C15A 119.8(17)
C17A C16A C21A 120.0(15)
C15A C16A C21A 120.2(14)
C15B C16B C17B 118.3(17)
C15B C16B C21B 119.7(15)
C17B C16B C21B 122.0(18)
C18A C17A C16A 121.9(16)
C18A C17A H17A 119.1
C16A C17A H17A 119.1
C18B C17B C16B 124(2)
C18B C17B H17B 118.0
C16B C17B H17B 118.0
C17A C18A C19A 119.0(17)
C17A C18A H18A 120.5
C19A C18A H18A 120.5
C17B C18B C19B 118.3(16)
C17B C18B H18B 120.9
C19B C18B H18B 120.9
C20A C19A C18A 122.4(17)
C20A C19A H19A 118.8
C18A C19A H19A 118.8
C20B C19B C18B 121.5(14)
C20B C19B H19B 119.2
C18B C19B H19B 119.2
C19A C20A C15A 118.8(15)
C19A C20A C24A 119.7(15)
C15A C20A C24A 121.3(14)
C19B C20B C15B 117.6(17)
C19B C20B C24B 119.6(15)
C15B C20B C24B 122.8(14)
C23A C21A C22A 111.3(12)
C23A C21A C16A 116.2(14)
C22A C21A C16A 109.3(12)
C23A C21A H21A 106.5
C22A C21A H21A 106.5
C16A C21A H21A 106.5
C23B C21B C22B 109.9(12)
C23B C21B C16B 115.4(15)
C22B C21B C16B 108.8(13)
C23B C21B H21B 107.5
C22B C21B H21B 107.5
C16B C21B H21B 107.5
C21B C22B H22D 109.5
C21B C22B H22E 109.5
H22D C22B H22E 109.5
C21B C22B H22F 109.5
H22D C22B H22F 109.5
H22E C22B H22F 109.5
C21B C23B H23D 109.5
C21B C23B H23E 109.5
H23D C23B H23E 109.5
C21B C23B H23F 109.5
H23D C23B H23F 109.5
H23E C23B H23F 109.5
C20A C24A C25A 113.4(12)
C20A C24A C26A 110.0(13)
C25A C24A C26A 110.2(11)
C20A C24A H24A 107.7
C25A C24A H24A 107.7
C26A C24A H24A 107.7
C20B C24B C25B 112.4(11)
C20B C24B C26B 109.6(11)
C25B C24B C26B 110.9(11)
C20B C24B H24B 107.9
C25B C24B H24B 107.9
C26B C24B H24B 107.9
C24B C25B H25D 109.5
C24B C25B H25E 109.5
H25D C25B H25E 109.5
C24B C25B H25F 109.5
H25D C25B H25F 109.5
H25E C25B H25F 109.5
C24B C26B H26D 109.5
C24B C26B H26E 109.5
H26D C26B H26E 109.5
C24B C26B H26F 109.5
H26D C26B H26F 109.5
H26E C26B H26F 109.5
O1 C27 C28 110.6(6)
O1 C27 H27A 109.5
C28 C27 H27A 109.5
O1 C27 H27B 109.5
C28 C27 H27B 109.5
H27A C27 H27B 108.1
C27 C28 C29A 108.4(4)
C27 C28 C29B 99.4(7)
C29A C28 C29B 31.6(6)
C27 C28 H28A 110.0
C29A C28 H28A 110.0
C29B C28 H28A 86.0
C27 C28 H28B 110.0
C29A C28 H28B 110.0
C29B C28 H28B 139.4
H28A C28 H28B 108.4
C27 C28 H28C 112.7
C29A C28 H28C 129.3
C29B C28 H28C 111.7
H28A C28 H28C 27.3
H28B C28 H28C 82.5
C27 C28 H28D 111.3
C29A C28 H28D 80.6
C29B C28 H28D 112.0
H28A C28 H28D 130.8
H28B C28 H28D 31.2
H28C C28 H28D 109.5
C30A C29A C28 99.2
C30A C29A H29A 111.9
C28 C29A H29A 111.9
C30A C29A H29B 111.9
C28 C29A H29B 111.9
H29A C29A H29B 109.6
C29A C30A O1 110.3(3)
C29A C30A H30A 109.6
O1 C30A H30A 109.6
C29A C30A H30B 109.6
O1 C30A H30B 109.6
H30A C30A H30B 108.1
O2A C31A C32A 105.4(9)
O2A C31A H31A 110.7
C32A C31A H31A 110.7
O2A C31A H31B 110.7
C32A C31A H31B 110.7
H31A C31A H31B 108.8
C33B C32B C31B 105.2(11)
C33B C32B H32A 110.7
C31B C32B H32A 110.7
C33B C32B H32B 110.7
C31B C32B H32B 110.7
H32A C32B H32B 108.8
C34A C33B C32B 102.5(12)
C34A C33B H33A 111.3
C32B C33B H33A 111.3
C34A C33B H33B 111.3
C32B C33B H33B 111.3
H33A C33B H33B 109.2
O3 C35 C36B 104.7(12)
O3 C35 C36A 113.4(13)
C36B C35 C36A 39.5(15)
O3 C35 H35A 108.9
C36B C35 H35A 76.5
C36A C35 H35A 108.9
O3 C35 H35B 108.9
C36B C35 H35B 142.2
C36A C35 H35B 108.9
H35A C35 H35B 107.7
O3 C35 H35C 110.9
C36B C35 H35C 113.2
C36A C35 H35C 132.8
H35A C35 H35C 39.5
H35B C35 H35C 70.0
O3 C35 H35D 110.9
C36B C35 H35D 108.0
C36A C35 H35D 69.0
H35A C35 H35D 137.0
H35B C35 H35D 43.2
H35C C35 H35D 109.0
C35 C36A C27A 100.7(19)
C35 C36A H35D 37.3
C27A C36A H35D 114.6
C35 C36A H36A 111.6
C27A C36A H36A 111.6
H35D C36A H36A 127.8
C35 C36A H36B 111.6
C27A C36A H36B 111.6
H35D C36A H36B 74.4
H36A C36A H36B 109.4
C36A C27A C38 105.2(18)
C36A C27A H27C 110.7
C38 C27A H27C 110.7
C36A C27A H27D 110.7
C38 C27A H27D 110.7
H27C C27A H27D 108.8
C37B C38 O3 111.9(9)
C37B C38 C27A 51.3(12)
O3 C38 C27A 99.5(7)
C37B C38 H38A 135.3
O3 C38 H38A 111.9
C27A C38 H38A 111.9
C37B C38 H38B 61.0
O3 C38 H38B 111.9
C27A C38 H38B 111.9
H38A C38 H38B 109.6
C37B C38 H38C 110.4
O3 C38 H38C 109.3
C27A C38 H38C 150.8
H38A C38 H38C 62.4
H38B C38 H38C 52.5
C37B C38 H38D 108.0
O3 C38 H38D 109.3
C27A C38 H38D 65.8
H38A C38 H38D 47.4
H38B C38 H38D 138.5
H38C C38 H38D 107.9
O4 C39 C40 105.0(4)
O4 C39 H39A 110.7
C40 C39 H39A 110.7
O4 C39 H39B 110.8
C40 C39 H39B 110.7
H39A C39 H39B 108.8
C41A C40 C39 108.1(3)
C41A C40 C41B 60.6(5)
C39 C40 C41B 102.4(6)
C41A C40 H40A 110.1
C39 C40 H40A 110.1
C41B C40 H40A 147.3
C41A C40 H40B 110.1
C39 C40 H40B 110.1
C41B C40 H40B 55.5
H40A C40 H40B 108.4
C41A C40 H40C 140.7
C39 C40 H40C 111.2
C41B C40 H40C 111.2
H40A C40 H40C 54.0
H40B C40 H40C 57.1
C41A C40 H40D 52.9
C39 C40 H40D 111.3
C41B C40 H40D 111.4
H40A C40 H40D 59.3
H40B C40 H40D 138.5
H40C C40 H40D 109.2
C40 C41A C42A 101.7(5)
C40 C41A H40D 45.5
C42A C41A H40D 131.5
C40 C41A H41A 111.4
C42A C41A H41A 111.5
H40D C41A H41A 113.9
C40 C41A H41B 111.4
C42A C41A H41B 111.4
H40D C41A H41B 68.3
H41A C41A H41B 109.3
C42B C41B C40 107.2(8)
C42B C41B H41C 110.3
C40 C41B H41C 110.3
C42B C41B H41D 110.3
C40 C41B H41D 110.3
H41C C41B H41D 108.5
O4 C42A C41A 108.9(8)
O4 C42A H42A 109.9
C41A C42A H42A 109.9
O4 C42A H42B 109.9
C41A C42A H42B 109.9
H42A C42A H42B 108.3
C41B C42B O4 104.3(9)
C41B C42B H42C 110.9
O4 C42B H42C 110.9
C41B C42B H42D 110.9
O4 C42B H42D 110.9
H42C C42B H42D 108.9
O2B C31B C32B 105.2(11)
O2B C31B H31C 110.7
C32B C31B H31C 110.7
O2B C31B H31D 110.7
C32B C31B H31D 110.7
H31C C31B H31D 108.8
C33A C32A C31A 105.1(10)
C33A C32A H32C 110.7
C31A C32A H32C 110.7
C33A C32A H32D 110.7
C31A C32A H32D 110.7
H32C C32A H32D 108.8
C32A C33A C34B 103.6(13)
C32A C33A H33C 111.0
C34B C33A H33C 111.0
C32A C33A H33D 111.0
C34B C33A H33D 111.0
H33C C33A H33D 109.0
O2B C34A C33B 103.8(14)
O2B C34A H34A 111.0
C33B C34A H34A 111.0
O2B C34A H34B 111.0
C33B C34A H34B 111.0
H34A C34A H34B 109.0
C31B O2B C34A 108.4(12)
C31B O2B Sr1 127.6(9)
C34A O2B Sr1 121.2(11)
C31A O2A C34B 109.5(13)
C31A O2A Sr1 130.4(8)
C34B O2A Sr1 115.8(11)
O2A C34B C33A 101.7(15)
O2A C34B H34C 111.4
C33A C34B H34C 111.4
O2A C34B H34D 111.4
C33A C34B H34D 111.4
H34C C34B H34D 109.3
C37B C36B C35 110(2)
C37B C36B H36C 109.7
C35 C36B H36C 109.7
C37B C36B H36D 109.7
C35 C36B H36D 109.7
H36C C36B H36D 108.2
C38 C37B C36B 105.6(15)
C38 C37B H37A 110.6
C36B C37B H37A 110.6
C38 C37B H37B 110.6
C36B C37B H37B 110.6
H37A C37B H37B 108.7
O1 C30B C29B 97.4(11)
O1 C30B H30C 112.3
C29B C30B H30C 112.3
O1 C30B H30D 112.3
C29B C30B H30D 112.3
H30C C30B H30D 109.9
C30B C29B C28 109.6(11)
C30B C29B H29B 144.2
C28 C29B H29B 104.4
C30B C29B H29C 109.8
C28 C29B H29C 109.8
H29B C29B H29C 46.0
C30B C29B H29D 109.8
C28 C29B H29D 109.8
H29B C29B H29D 67.5
H29C C29B H29D 108.2
C5 C4 C3 118.7(6)
C5 C4 C12 120.1(7)
C3 C4 C12 121.1(6)

loop_
_geom_bond_atom_site_label_1
_geom_bond_atom_site_label_2
_geom_bond_distance
Sr1 O2A 2.448(16)
Sr1 N2 2.458(5)
Sr1 N1 2.475(4)
Sr1 O1 2.582(4)
Sr1 O3 2.592(4)
Sr1 O4 2.613(4)
Sr1 O2B 2.694(16)
O1 C27 1.409(8)
O1 C30B 1.491(14)
O1 C30A 1.550(7)
O3 C35 1.423(8)
O3 C38 1.448(6)
O4 C39 1.455(6)
O4 C42A 1.463(11)
O4 C42B 1.514(12)
N1 C3 1.370(6)
N1 C1 1.410(6)
N2 C15A 1.394(19)
N2 C2 1.405(8)
N2 C15B 1.46(2)
C1 C2 1.340(7)
C1 H1 0.9300
C2 H2 0.9300
C3 C8 1.431(7)
C3 C4 1.435(8)
C5 C6 1.372(12)
C5 C4 1.388(10)
C5 H5 0.9300
C6 C7 1.362(10)
C6 H6 0.9300
C7 C8 1.395(8)
C7 H7 0.9300
C8 C9 1.510(7)
C9 C10 1.525(7)
C9 C11 1.528(8)
C9 H9 0.9800
C10 H10A 0.9600
C10 H10B 0.9600
C10 H10C 0.9600
C11 H11A 0.9600
C11 H11B 0.9600
C11 H11C 0.9600
C12 C4 1.504(10)
C12 C13 1.537(12)
C12 C14 1.538(11)
C12 H12 0.9800
C13 H13A 0.9600
C13 H13B 0.9600
C13 H13C 0.9600
C14 H14A 0.9600
C14 H14B 0.9600
C14 H14C 0.9600
C15A C20A 1.437(18)
C15A C16A 1.45(2)
C15B C16B 1.40(2)
C15B C20B 1.41(2)
C16A C17A 1.412(19)
C16A C21A 1.53(2)
C16B C17B 1.41(2)
C16B C21B 1.56(2)
C17A C18A 1.35(3)
C17A H17A 0.9300
C17B C18B 1.29(3)
C17B H17B 0.9300
C18A C19A 1.42(3)
C18A H18A 0.9300
C18B C19B 1.43(2)
C18B H18B 0.9300
C19A C20A 1.39(2)
C19A H19A 0.9300
C19B C20B 1.399(18)
C19B H19B 0.9300
C20A C24A 1.503(18)
C20B C24B 1.526(19)
C21A C23A 1.51(2)
C21A C22A 1.53(2)
C21A H21A 0.9800
C21B C23B 1.539(18)
C21B C22B 1.562(19)
C21B H21B 0.9800
C22A H22A 0.9600
C22A H22B 0.9600
C22A H22C 0.9600
C22B H22D 0.9600
C22B H22E 0.9600
C22B H22F 0.9600
C23A H23A 0.9600
C23A H23B 0.9600
C23A H23C 0.9600
C23B H23D 0.9600
C23B H23E 0.9600
C23B H23F 0.9600
C24A C25A 1.539(18)
C24A C26A 1.551(16)
C24A H24A 0.9800
C24B C25B 1.536(19)
C24B C26B 1.542(16)
C24B H24B 0.9800
C25A H25A 0.9600
C25A H25B 0.9600
C25A H25C 0.9600
C25B H25D 0.9600
C25B H25E 0.9600
C25B H25F 0.9600
C26A H26A 0.9600
C26A H26B 0.9600
C26A H26C 0.9600
C26B H26D 0.9600
C26B H26E 0.9600
C26B H26F 0.9600
C27 C28 1.445(9)
C27 H27A 0.9700
C27 H27B 0.9700
C28 C29A 1.5770
C28 C29B 1.582(17)
C28 H28A 0.9700
C28 H28B 0.9700
C28 H28C 0.9700
C28 H28D 0.9700
C29A C30A 1.4585
C29A H29A 0.9700
C29A H29B 0.9700
C30A H30A 0.9700
C30A H30B 0.9700
C31A O2A 1.435(16)
C31A C32A 1.547(14)
C31A H31A 0.9700
C31A H31B 0.9700
C32B C33B 1.50(2)
C32B C31B 1.524(17)
C32B H32A 0.9700
C32B H32B 0.9700
C33B C34A 1.483(17)
C33B H33A 0.9700
C33B H33B 0.9700
C35 C36B 1.47(3)
C35 C36A 1.54(3)
C35 H35A 0.9700
C35 H35B 0.9700
C35 H35C 0.9700
C35 H35D 0.9700
C36A C27A 1.53(3)
C36A H35D 1.4944
C36A H36A 0.9700
C36A H36B 0.9700
C27A C38 1.71(2)
C27A H27C 0.9700
C27A H27D 0.9700
C38 C37B 1.341(17)
C38 H38A 0.9700
C38 H38B 0.9700
C38 H38C 0.9700
C38 H38D 0.9700
C39 C40 1.523(7)
C39 H39A 0.9700
C39 H39B 0.9700
C40 C41A 1.3465
C40 C41B 1.562(14)
C40 H40A 0.9700
C40 H40B 0.9700
C40 H40C 0.9700
C40 H40D 0.9700
C41A C42A 1.526(13)
C41A H40D 1.0859
C41A H41A 0.9700
C41A H41B 0.9699
C41B C42B 1.499(17)
C41B H41C 0.9700
C41B H41D 0.9700
C42A H42A 0.9700
C42A H42B 0.9700
C42B H42C 0.9700
C42B H42D 0.9700
C31B O2B 1.449(19)
C31B H31C 0.9700
C31B H31D 0.9700
C32A C33A 1.48(2)
C32A H32C 0.9700
C32A H32D 0.9700
C33A C34B 1.54(2)
C33A H33C 0.9700
C33A H33D 0.9700
C34A O2B 1.465(13)
C34A H34A 0.9700
C34A H34B 0.9700
O2A C34B 1.458(13)
C34B H34C 0.9700
C34B H34D 0.9700
C36B C37B 1.41(3)
C36B H36C 0.9700
C36B H36D 0.9700
C37B H37A 0.9700
C37B H37B 0.9700
C30B C29B 1.51(2)
C30B H30C 0.9700
C30B H30D 0.9700
C29B H29B 1.0984
C29B H29C 0.9700
C29B H29D 0.9700
